data_7129857
loop_
_publ_author_name
'Lindl, Felix Dr.'
'Fantuzzi, Felipe'
'Mail\"ander, Lisa'
'H\"orl, Christian'
'B\'elanger-Chabot, Guillaume'
'Braunschweig, Holger'

_publ_section_title
;
 Azidoborolate anions and azidoborole adducts: isolable forms of an
 unstable borole azide
;
_journal_name_full 'Chemical Communications'
_journal_paper_doi 10.1039/D2CC00543C
_journal_year 2022
_chemical_formula_moiety 'C52 H40 B N6 P'
_chemical_formula_sum 'C52 H40 B N6 P'
_chemical_formula_weight 790.68
_chemical_name_common 'tetraphenylphosphonium diazido-2,3,4,5-tetraphenylborolate'
_space_group_crystal_system monoclinic
_space_group_IT_number 14
_space_group_name_Hall '-P 2yn'
_space_group_name_H-M_alt 'P 1 21/n 1'
_atom_sites_solution_hydrogens geom
_atom_sites_solution_primary dual
_atom_sites_solution_secondary difmap
_audit_creation_method SHELXL-2014/7
_audit_update_record
;
2022-01-20 deposited with the CCDC.	2022-03-14 downloaded from the CCDC.
;
_cell_angle_alpha 90
_cell_angle_beta 93.498(2)
_cell_angle_gamma 90
_cell_formula_units_Z 4
_cell_length_a 10.3755(7)
_cell_length_b 17.1250(9)
_cell_length_c 23.2382(12)
_cell_measurement_reflns_used 7126
_cell_measurement_temperature 100(2)
_cell_measurement_theta_max 27.45
_cell_measurement_theta_min 2.30
_cell_volume 4121.3(4)
_computing_cell_refinement 'Saint+ ver. V8.34A (Bruker AXS)'
_computing_data_collection 'APEX2 ver. 2014.9 (Bruker AXS)'
_computing_data_reduction 'Saint+ ver. V8.34A (Bruker AXS)'
_computing_molecular_graphics 'ShelXLe (Huebschle et all, 2011)'
_computing_publication_material 'SHELXL-2014/7 (Sheldrick, 2014)'
_computing_structure_refinement 'SHELXL-2014/7 (Sheldrick, 2014)'
_computing_structure_solution 'SHELXT (Sheldrick, 2014)'
_diffrn_ambient_temperature 100(2)
_diffrn_detector 'CMOS area detector (Photon 100)'
_diffrn_detector_area_resol_mean 10.24
_diffrn_measured_fraction_theta_full 0.967
_diffrn_measured_fraction_theta_max 0.971
_diffrn_measurement_device_type 'Bruker D8 Quest'
_diffrn_measurement_method '\f and \w scans'
_diffrn_radiation_monochromator 'multi-layer mirror'
_diffrn_radiation_type MoK\a
_diffrn_radiation_wavelength 0.71073
_diffrn_reflns_av_R_equivalents 0.0550
_diffrn_reflns_av_unetI/netI 0.0619
_diffrn_reflns_Laue_measured_fraction_full 0.967
_diffrn_reflns_Laue_measured_fraction_max 0.971
_diffrn_reflns_limit_h_max 12
_diffrn_reflns_limit_h_min -8
_diffrn_reflns_limit_k_max 21
_diffrn_reflns_limit_k_min -21
_diffrn_reflns_limit_l_max 29
_diffrn_reflns_limit_l_min -29
_diffrn_reflns_number 23699
_diffrn_reflns_point_group_measured_fraction_full 0.967
_diffrn_reflns_point_group_measured_fraction_max 0.971
_diffrn_reflns_theta_full 25.242
_diffrn_reflns_theta_max 26.372
_diffrn_reflns_theta_min 2.298
_diffrn_source 'microfocus sealed tube (Incoatec ImS)'
_exptl_absorpt_coefficient_mu 0.112
_exptl_absorpt_correction_T_max 0.7456
_exptl_absorpt_correction_T_min 0.6228
_exptl_absorpt_correction_type multi-scan
_exptl_absorpt_process_details 'SadAbs 2014/5 (Bruker AXS)'
_exptl_crystal_colour yellow
_exptl_crystal_density_diffrn 1.274
_exptl_crystal_description prism
_exptl_crystal_F_000 1656
_exptl_crystal_size_max 0.36
_exptl_crystal_size_mid 0.142
_exptl_crystal_size_min 0.111
_refine_diff_density_max 0.442
_refine_diff_density_min -0.402
_refine_diff_density_rms 0.072
_refine_ls_extinction_coef 0.0139(10)
_refine_ls_extinction_expression Fc^*^=kFc[1+0.001xFc^2^\l^3^/sin(2\q)]^-1/4^
_refine_ls_extinction_method 'SHELXL-2014/7 (Sheldrick 2014'
_refine_ls_goodness_of_fit_ref 1.044
_refine_ls_hydrogen_treatment constr
_refine_ls_matrix_type full
_refine_ls_number_parameters 561
_refine_ls_number_reflns 8167
_refine_ls_number_restraints 50
_refine_ls_restrained_S_all 1.050
_refine_ls_R_factor_all 0.0825
_refine_ls_R_factor_gt 0.0528
_refine_ls_shift/su_max 0.000
_refine_ls_shift/su_mean 0.000
_refine_ls_structure_factor_coef Fsqd
_refine_ls_weighting_details 'w=1/[\s^2^(Fo^2^)+(0.0682P)^2^+2.9202P] where P=(Fo^2^+2Fc^2^)/3'
_refine_ls_weighting_scheme calc
_refine_ls_wR_factor_gt 0.1336
_refine_ls_wR_factor_ref 0.1489
_reflns_Friedel_coverage 0.000
_reflns_number_gt 5892
_reflns_number_total 8167
_reflns_threshold_expression 'I > 2\s(I)'
_cod_data_source_file d2cc00543c2.cif
_cod_data_source_block PPh4[5]
_cod_original_sg_symbol_H-M 'P 21/n'
_cod_database_code 7129857
_shelx_shelxl_version_number 2014/7
_shelx_space_group_comment
;
The symmetry employed for this shelxl refinement is uniquely defined
by the following loop, which should always be used as a source of
symmetry information in preference to the above space-group names.
They are only intended as comments.
;
_shelx_estimated_absorpt_t_min 0.961
_shelx_estimated_absorpt_t_max 0.988

loop_
_space_group_symop_operation_xyz
'x, y, z'
'-x+1/2, y+1/2, -z+1/2'
'-x, -y, -z'
'x-1/2, -y-1/2, z-1/2'

loop_
_atom_site_label
_atom_site_type_symbol
_atom_site_fract_x
_atom_site_fract_y
_atom_site_fract_z
_atom_site_U_iso_or_equiv
_atom_site_adp_type
_atom_site_occupancy
_atom_site_site_symmetry_order
_atom_site_calc_flag
_atom_site_refinement_flags_posn
_atom_site_refinement_flags_adp
_atom_site_refinement_flags_occupancy
_atom_site_disorder_assembly
_atom_site_disorder_group
P1 P 0.25716(6) 0.18228(3) 0.67876(2) 0.01803(16) Uani 1 1 d . . . . .
C1 C 0.2090(2) 0.28078(13) 0.66214(9) 0.0184(5) Uani 1 1 d . . . . .
C4 C 0.1334(3) 0.43359(15) 0.64076(11) 0.0299(6) Uani 1 1 d . . . . .
H4 H 0.1088 0.4862 0.6334 0.036 Uiso 1 1 calc R U . . .
C3 C 0.1693(3) 0.38663(15) 0.59609(11) 0.0295(6) Uani 1 1 d . . . . .
H3 H 0.1680 0.4071 0.5581 0.035 Uiso 1 1 calc R U . . .
C2 C 0.2071(3) 0.31014(14) 0.60616(10) 0.0227(5) Uani 1 1 d . . . . .
H2 H 0.2315 0.2780 0.5753 0.027 Uiso 1 1 calc R U . . .
C5 C 0.1334(3) 0.40393(14) 0.69633(11) 0.0265(6) Uani 1 1 d . . . . .
H5 H 0.1084 0.4361 0.7270 0.032 Uiso 1 1 calc R U . . .
C6 C 0.1698(3) 0.32724(13) 0.70693(10) 0.0228(5) Uani 1 1 d . . . . .
H6 H 0.1681 0.3064 0.7448 0.027 Uiso 1 1 calc R U . . .
C7 C 0.2831(3) 0.12915(13) 0.61396(9) 0.0192(5) Uani 1 1 d . . . . .
C8 C 0.4014(3) 0.13849(13) 0.58920(9) 0.0215(5) Uani 1 1 d . . . . .
H8 H 0.4663 0.1707 0.6074 0.026 Uiso 1 1 calc R U . . .
C9 C 0.4238(3) 0.10065(13) 0.53806(9) 0.0217(5) Uani 1 1 d . . . . .
H9 H 0.5041 0.1067 0.5210 0.026 Uiso 1 1 calc R U . . .
C10 C 0.3274(3) 0.05345(13) 0.51180(9) 0.0212(5) Uani 1 1 d . . . . .
H10 H 0.3422 0.0276 0.4766 0.025 Uiso 1 1 calc R U . . .
C11 C 0.2104(3) 0.04404(13) 0.53664(9) 0.0223(5) Uani 1 1 d . . . . .
H11 H 0.1458 0.0114 0.5186 0.027 Uiso 1 1 calc R U . . .
C12 C 0.1870(3) 0.08182(13) 0.58756(9) 0.0216(5) Uani 1 1 d . . . . .
H12 H 0.1065 0.0757 0.6044 0.026 Uiso 1 1 calc R U . . .
C13 C 0.4045(2) 0.17870(12) 0.72344(9) 0.0186(5) Uani 1 1 d . . . . .
C14 C 0.4502(3) 0.24343(14) 0.75448(10) 0.0247(6) Uani 1 1 d . . . . .
H14 H 0.4088 0.2926 0.7492 0.030 Uiso 1 1 calc R U . . .
C17 C 0.5714(3) 0.09965(15) 0.76951(10) 0.0275(6) Uani 1 1 d . . . . .
H17 H 0.6129 0.0506 0.7750 0.033 Uiso 1 1 calc R U . . .
C15 C 0.5567(3) 0.23596(15) 0.79323(10) 0.0296(6) Uani 1 1 d . . . . .
H15 H 0.5881 0.2800 0.8146 0.036 Uiso 1 1 calc R U . . .
C16 C 0.6169(3) 0.16444(15) 0.80066(10) 0.0290(6) Uani 1 1 d . . . . .
H16 H 0.6898 0.1594 0.8272 0.035 Uiso 1 1 calc R U . . .
C18 C 0.4665(3) 0.10640(14) 0.73076(10) 0.0239(5) Uani 1 1 d . . . . .
H18 H 0.4362 0.0623 0.7091 0.029 Uiso 1 1 calc R U . . .
C19 C 0.1312(3) 0.14139(13) 0.71891(9) 0.0205(5) Uani 1 1 d . . . . .
C20 C 0.1603(3) 0.10245(13) 0.77119(10) 0.0243(6) Uani 1 1 d . . . . .
H20 H 0.2475 0.0953 0.7850 0.029 Uiso 1 1 calc R U . . .
C21 C 0.0605(3) 0.07451(13) 0.80258(11) 0.0283(6) Uani 1 1 d . . . . .
H21 H 0.0792 0.0476 0.8379 0.034 Uiso 1 1 calc R U . . .
C22 C -0.0669(3) 0.08587(14) 0.78240(11) 0.0290(6) Uani 1 1 d . . . . .
H22 H -0.1350 0.0670 0.8041 0.035 Uiso 1 1 calc R U . . .
C23 C -0.0955(3) 0.12462(14) 0.73076(10) 0.0281(6) Uani 1 1 d . . . . .
H23 H -0.1828 0.1320 0.7171 0.034 Uiso 1 1 calc R U . . .
C24 C 0.0034(3) 0.15254(14) 0.69911(10) 0.0237(5) Uani 1 1 d . . . . .
H24 H -0.0160 0.1793 0.6639 0.028 Uiso 1 1 calc R U . . .
N3_4 N 0.0674(2) 0.70471(11) 0.51082(9) 0.0252(5) Uani 1 1 d D U . . .
N1_4 N 0.1013(4) 0.6163(3) 0.5891(2) 0.0612(14) Uani 0.759(7) 1 d D U P A 1
N2_4 N 0.0886(4) 0.6598(2) 0.55120(17) 0.0331(9) Uani 0.759(7) 1 d D U P A 1
N1A_4 N 0.0956(13) 0.5802(5) 0.5536(6) 0.050(3) Uani 0.241(7) 1 d D U P A 2
N2A_4 N 0.0900(14) 0.6390(4) 0.5294(6) 0.0374(17) Uani 0.241(7) 1 d D U P A 2
C1_1 C 0.2285(2) 0.80944(12) 0.55935(9) 0.0177(5) Uani 1 1 d . . . . .
B1_1 B 0.1801(3) 0.76301(15) 0.50070(10) 0.0194(6) Uani 1 1 d . . . . .
C2_1 C 0.3544(2) 0.79048(12) 0.57158(9) 0.0172(5) Uani 1 1 d . . . . .
C3_1 C 0.4010(2) 0.73093(12) 0.52998(9) 0.0171(5) Uani 1 1 d . . . . .
C4_1 C 0.3112(2) 0.71850(13) 0.48568(9) 0.0186(5) Uani 1 1 d . . . . .
C1_2 C 0.1446(2) 0.85709(12) 0.59409(9) 0.0176(5) Uani 1 1 d . . . . .
C2_2 C 0.0176(3) 0.87273(13) 0.57243(9) 0.0206(5) Uani 1 1 d . . . . .
H2_2 H -0.0100 0.8539 0.5353 0.025 Uiso 1 1 calc R U . . .
C3_2 C -0.0688(3) 0.91495(14) 0.60376(10) 0.0244(5) Uani 1 1 d . . . . .
H3_2 H -0.1538 0.9247 0.5878 0.029 Uiso 1 1 calc R U . . .
C4_2 C -0.0308(3) 0.94286(13) 0.65835(10) 0.0237(5) Uani 1 1 d . . . . .
H4_2 H -0.0893 0.9719 0.6799 0.028 Uiso 1 1 calc R U . . .
C5_2 C 0.0930(3) 0.92788(13) 0.68088(9) 0.0207(5) Uani 1 1 d . . . . .
H5_2 H 0.1195 0.9467 0.7182 0.025 Uiso 1 1 calc R U . . .
C6_2 C 0.1787(3) 0.88577(13) 0.64973(9) 0.0202(5) Uani 1 1 d . . . . .
H6_2 H 0.2631 0.8759 0.6664 0.024 Uiso 1 1 calc R U . . .
C7_2 C 0.4473(2) 0.82555(12) 0.61534(9) 0.0157(5) Uani 1 1 d . . . . .
C8_2 C 0.4790(2) 0.90430(13) 0.61013(9) 0.0184(5) Uani 1 1 d . . . . .
H8_2 H 0.4370 0.9345 0.5803 0.022 Uiso 1 1 calc R U . . .
C9_2 C 0.5706(3) 0.93947(14) 0.64766(9) 0.0217(5) Uani 1 1 d . . . . .
H9_2 H 0.5918 0.9930 0.6431 0.026 Uiso 1 1 calc R U . . .
C10_2 C 0.6311(3) 0.89606(15) 0.69186(10) 0.0245(5) Uani 1 1 d . . . . .
H10_2 H 0.6941 0.9197 0.7176 0.029 Uiso 1 1 calc R U . . .
C11_2 C 0.5994(3) 0.81824(14) 0.69839(10) 0.0233(5) Uani 1 1 d . . . . .
H11_2 H 0.6395 0.7888 0.7292 0.028 Uiso 1 1 calc R U . . .
C12_2 C 0.5093(2) 0.78282(13) 0.66019(9) 0.0199(5) Uani 1 1 d . . . . .
H12_2 H 0.4896 0.7291 0.6646 0.024 Uiso 1 1 calc R U . . .
C13_2 C 0.5246(2) 0.68748(13) 0.54091(9) 0.0179(5) Uani 1 1 d . . . . .
C14_2 C 0.6445(2) 0.72398(14) 0.54622(9) 0.0209(5) Uani 1 1 d . . . . .
H14_2 H 0.6495 0.7793 0.5441 0.025 Uiso 1 1 calc R U . . .
C15_2 C 0.7571(3) 0.68056(15) 0.55462(10) 0.0254(5) Uani 1 1 d . . . . .
H15_2 H 0.8386 0.7060 0.5571 0.031 Uiso 1 1 calc R U . . .
C16_2 C 0.7503(3) 0.59955(15) 0.55945(10) 0.0279(6) Uani 1 1 d . . . . .
H16_2 H 0.8271 0.5697 0.5654 0.033 Uiso 1 1 calc R U . . .
C17_2 C 0.6319(3) 0.56278(14) 0.55553(10) 0.0248(6) Uani 1 1 d . . . . .
H17_2 H 0.6272 0.5076 0.5592 0.030 Uiso 1 1 calc R U . . .
C18_2 C 0.5197(3) 0.60618(13) 0.54618(9) 0.0206(5) Uani 1 1 d . . . . .
H18_2 H 0.4385 0.5804 0.5433 0.025 Uiso 1 1 calc R U . . .
C19_2 C 0.3294(2) 0.67425(12) 0.43231(9) 0.0185(5) Uani 1 1 d . . . . .
C20_2 C 0.4505(2) 0.66064(13) 0.41082(9) 0.0200(5) Uani 1 1 d . . . . .
H20_2 H 0.5262 0.6759 0.4331 0.024 Uiso 1 1 calc R U . . .
C21_2 C 0.4623(3) 0.62541(14) 0.35772(10) 0.0227(5) Uani 1 1 d . . . . .
H21_2 H 0.5456 0.6166 0.3441 0.027 Uiso 1 1 calc R U . . .
C22_2 C 0.3535(3) 0.60295(14) 0.32435(10) 0.0263(6) Uani 1 1 d . . . . .
H22_2 H 0.3617 0.5794 0.2877 0.032 Uiso 1 1 calc R U . . .
C23_2 C 0.2331(3) 0.61510(15) 0.34481(10) 0.0271(6) Uani 1 1 d . . . . .
H23_2 H 0.1582 0.5991 0.3223 0.032 Uiso 1 1 calc R U . . .
C24_2 C 0.2200(3) 0.65045(14) 0.39790(10) 0.0241(5) Uani 1 1 d . . . . .
H24_2 H 0.1363 0.6587 0.4112 0.029 Uiso 1 1 calc R U . . .
N1_3 N 0.2585(3) 0.90194(15) 0.40279(11) 0.0428(7) Uani 1 1 d . . . . .
N2_3 N 0.1956(2) 0.86044(12) 0.42755(8) 0.0242(5) Uani 1 1 d . . . . .
N3_3 N 0.1223(2) 0.81776(11) 0.45104(8) 0.0215(4) Uani 1 1 d . . . . .

loop_
_atom_site_aniso_label
_atom_site_aniso_U_11
_atom_site_aniso_U_22
_atom_site_aniso_U_33
_atom_site_aniso_U_23
_atom_site_aniso_U_13
_atom_site_aniso_U_12
P1 0.0208(4) 0.0162(3) 0.0174(3) -0.0002(2) 0.0037(2) 0.0001(2)
C1 0.0119(13) 0.0207(11) 0.0228(11) 0.0008(9) 0.0024(9) -0.0004(9)
C4 0.0268(17) 0.0219(12) 0.0408(14) 0.0046(11) 0.0001(11) 0.0029(11)
C3 0.0293(17) 0.0307(13) 0.0287(13) 0.0098(11) 0.0028(11) 0.0018(11)
C2 0.0208(15) 0.0250(12) 0.0224(11) -0.0003(9) 0.0029(9) -0.0007(10)
C5 0.0230(16) 0.0233(12) 0.0332(13) -0.0049(10) 0.0015(11) 0.0022(10)
C6 0.0246(15) 0.0223(12) 0.0215(11) 0.0000(9) 0.0018(10) 0.0000(10)
C7 0.0223(14) 0.0167(11) 0.0185(10) 0.0015(8) 0.0019(9) 0.0020(9)
C8 0.0228(15) 0.0200(11) 0.0217(11) 0.0011(9) 0.0022(9) -0.0007(10)
C9 0.0226(15) 0.0222(11) 0.0209(11) 0.0036(9) 0.0051(9) 0.0030(10)
C10 0.0295(16) 0.0175(11) 0.0165(10) 0.0006(9) 0.0014(9) 0.0046(10)
C11 0.0272(16) 0.0194(11) 0.0198(11) 0.0020(9) -0.0027(9) -0.0018(10)
C12 0.0196(14) 0.0234(12) 0.0220(11) 0.0034(9) 0.0027(9) -0.0011(10)
C13 0.0205(14) 0.0165(11) 0.0191(10) 0.0004(8) 0.0039(9) 0.0010(9)
C14 0.0283(16) 0.0211(12) 0.0245(11) -0.0022(9) 0.0000(10) 0.0042(10)
C17 0.0295(17) 0.0250(12) 0.0280(12) 0.0033(10) 0.0034(11) 0.0097(11)
C15 0.0315(17) 0.0290(13) 0.0277(12) -0.0092(10) -0.0048(11) 0.0029(11)
C16 0.0262(16) 0.0377(14) 0.0226(12) -0.0020(10) -0.0019(10) 0.0075(12)
C18 0.0286(16) 0.0197(12) 0.0235(11) -0.0001(9) 0.0032(10) -0.0013(10)
C19 0.0256(15) 0.0160(11) 0.0209(11) -0.0035(9) 0.0086(9) -0.0020(10)
C20 0.0314(17) 0.0190(11) 0.0233(11) -0.0003(9) 0.0079(10) 0.0016(10)
C21 0.0404(19) 0.0178(11) 0.0284(12) 0.0025(10) 0.0150(11) 0.0036(11)
C22 0.0362(18) 0.0198(12) 0.0330(13) -0.0052(10) 0.0184(12) -0.0047(11)
C23 0.0289(17) 0.0257(12) 0.0305(13) -0.0092(10) 0.0074(11) -0.0064(11)
C24 0.0260(16) 0.0232(12) 0.0223(11) -0.0044(9) 0.0055(10) -0.0029(10)
N3_4 0.0200(12) 0.0222(10) 0.0341(11) 0.0002(9) 0.0068(9) -0.0035(9)
N1_4 0.049(3) 0.045(2) 0.090(3) 0.036(2) 0.012(2) -0.0011(19)
N2_4 0.0255(17) 0.0196(15) 0.055(2) 0.0053(15) 0.0130(16) -0.0018(13)
N1A_4 0.042(5) 0.028(4) 0.080(5) 0.019(4) 0.013(5) -0.001(4)
N2A_4 0.028(3) 0.029(3) 0.056(3) 0.001(3) 0.011(3) -0.002(3)
C1_1 0.0198(14) 0.0158(10) 0.0176(10) 0.0025(8) 0.0017(9) 0.0000(9)
B1_1 0.0193(16) 0.0195(12) 0.0194(12) -0.0002(10) 0.0008(10) 0.0019(11)
C2_1 0.0190(14) 0.0155(10) 0.0174(10) 0.0023(8) 0.0027(9) 0.0006(9)
C3_1 0.0175(14) 0.0161(10) 0.0182(10) 0.0019(8) 0.0044(9) 0.0007(9)
C4_1 0.0193(14) 0.0179(11) 0.0189(10) 0.0003(9) 0.0031(9) 0.0002(9)
C1_2 0.0207(14) 0.0155(10) 0.0167(10) 0.0024(8) 0.0028(9) 0.0019(9)
C2_2 0.0195(14) 0.0228(11) 0.0195(11) -0.0007(9) 0.0008(9) 0.0029(10)
C3_2 0.0210(15) 0.0258(12) 0.0269(12) 0.0023(10) 0.0040(10) 0.0065(10)
C4_2 0.0297(16) 0.0178(11) 0.0248(12) 0.0006(9) 0.0098(10) 0.0045(10)
C5_2 0.0256(15) 0.0179(11) 0.0193(11) -0.0019(9) 0.0055(9) -0.0033(10)
C6_2 0.0203(14) 0.0198(11) 0.0207(11) 0.0026(9) 0.0020(9) 0.0008(10)
C7_2 0.0126(13) 0.0189(11) 0.0159(10) -0.0009(8) 0.0023(8) 0.0044(9)
C8_2 0.0184(13) 0.0202(11) 0.0169(10) 0.0013(9) 0.0045(9) 0.0020(9)
C9_2 0.0219(15) 0.0207(11) 0.0230(11) -0.0031(9) 0.0067(9) -0.0050(10)
C10_2 0.0191(15) 0.0325(13) 0.0219(11) -0.0050(10) 0.0014(10) -0.0052(11)
C11_2 0.0215(15) 0.0287(12) 0.0195(11) 0.0010(9) -0.0001(9) 0.0040(10)
C12_2 0.0198(14) 0.0195(11) 0.0203(11) 0.0020(9) 0.0012(9) 0.0030(10)
C13_2 0.0194(14) 0.0214(11) 0.0129(10) -0.0015(8) 0.0020(9) 0.0037(10)
C14_2 0.0200(14) 0.0229(11) 0.0196(11) 0.0014(9) 0.0013(9) 0.0017(10)
C15_2 0.0184(14) 0.0338(13) 0.0241(12) 0.0002(10) 0.0010(10) 0.0013(11)
C16_2 0.0243(16) 0.0351(14) 0.0241(12) 0.0011(10) 0.0009(10) 0.0122(11)
C17_2 0.0318(17) 0.0208(11) 0.0218(11) 0.0012(9) 0.0009(10) 0.0070(11)
C18_2 0.0212(14) 0.0216(11) 0.0192(11) -0.0013(9) 0.0019(9) 0.0013(10)
C19_2 0.0189(14) 0.0164(11) 0.0200(11) 0.0001(9) 0.0006(9) 0.0003(9)
C20_2 0.0192(14) 0.0208(11) 0.0199(11) 0.0002(9) 0.0012(9) 0.0008(10)
C21_2 0.0188(14) 0.0279(12) 0.0218(11) -0.0002(9) 0.0059(9) 0.0012(10)
C22_2 0.0306(17) 0.0280(13) 0.0204(11) -0.0062(10) 0.0021(10) 0.0042(11)
C23_2 0.0242(16) 0.0318(13) 0.0246(12) -0.0083(10) -0.0047(10) -0.0008(11)
C24_2 0.0178(14) 0.0282(12) 0.0263(12) -0.0044(10) 0.0008(10) 0.0016(10)
N1_3 0.0376(17) 0.0431(14) 0.0465(14) 0.0210(12) -0.0070(12) -0.0138(12)
N2_3 0.0254(13) 0.0238(10) 0.0225(10) 0.0007(8) -0.0062(9) 0.0036(10)
N3_3 0.0186(12) 0.0265(10) 0.0193(9) 0.0027(8) -0.0001(8) 0.0016(9)

loop_
_atom_type_symbol
_atom_type_description
_atom_type_scat_dispersion_real
_atom_type_scat_dispersion_imag
_atom_type_scat_source
C C 0.0033 0.0016 'International Tables Vol C Tables 4.2.6.8 and 6.1.1.4'
H H 0.0000 0.0000 'International Tables Vol C Tables 4.2.6.8 and 6.1.1.4'
B B 0.0013 0.0007 'International Tables Vol C Tables 4.2.6.8 and 6.1.1.4'
N N 0.0061 0.0033 'International Tables Vol C Tables 4.2.6.8 and 6.1.1.4'
P P 0.1023 0.0942 'International Tables Vol C Tables 4.2.6.8 and 6.1.1.4'

loop_
_exptl_crystal_face_index_h
_exptl_crystal_face_index_k
_exptl_crystal_face_index_l
_exptl_crystal_face_perp_dist
-1.00 -1.00 -1.00 0.0490
1.00 0.00 1.00 0.0240
-1.00 0.00 -1.00 0.0680
1.00 0.00 -1.00 0.1170
-1.00 0.00 1.00 0.1290
0.00 -1.00 1.00 0.0720
0.00 1.00 -1.00 0.0530
0.00 1.00 0.00 0.0940
1.00 -1.00 1.00 0.0260
0.00 0.00 1.00 0.0930

loop_
_geom_angle_atom_site_label_1
_geom_angle_atom_site_label_2
_geom_angle_atom_site_label_3
_geom_angle
_geom_angle_site_symmetry_1
_geom_angle_site_symmetry_3
_geom_angle_publ_flag
C19 P1 C7 112.94(11) . . ?
C19 P1 C1 106.06(11) . . ?
C7 P1 C1 110.50(10) . . ?
C19 P1 C13 107.91(11) . . ?
C7 P1 C13 107.58(11) . . ?
C1 P1 C13 111.89(11) . . ?
C6 C1 C2 120.3(2) . . ?
C6 C1 P1 117.85(17) . . ?
C2 C1 P1 121.85(17) . . ?
C3 C4 C5 120.1(2) . . ?
C3 C4 H4 120.0 . . ?
C5 C4 H4 120.0 . . ?
C4 C3 C2 120.7(2) . . ?
C4 C3 H3 119.7 . . ?
C2 C3 H3 119.7 . . ?
C3 C2 C1 119.2(2) . . ?
C3 C2 H2 120.4 . . ?
C1 C2 H2 120.4 . . ?
C6 C5 C4 119.8(2) . . ?
C6 C5 H5 120.1 . . ?
C4 C5 H5 120.1 . . ?
C5 C6 C1 119.9(2) . . ?
C5 C6 H6 120.0 . . ?
C1 C6 H6 120.0 . . ?
C8 C7 C12 120.5(2) . . ?
C8 C7 P1 117.94(18) . . ?
C12 C7 P1 121.56(19) . . ?
C9 C8 C7 119.8(2) . . ?
C9 C8 H8 120.1 . . ?
C7 C8 H8 120.1 . . ?
C8 C9 C10 119.5(2) . . ?
C8 C9 H9 120.3 . . ?
C10 C9 H9 120.3 . . ?
C11 C10 C9 120.5(2) . . ?
C11 C10 H10 119.7 . . ?
C9 C10 H10 119.7 . . ?
C12 C11 C10 120.4(2) . . ?
C12 C11 H11 119.8 . . ?
C10 C11 H11 119.8 . . ?
C11 C12 C7 119.3(2) . . ?
C11 C12 H12 120.4 . . ?
C7 C12 H12 120.4 . . ?
C14 C13 C18 120.2(2) . . ?
C14 C13 P1 121.62(18) . . ?
C18 C13 P1 117.94(18) . . ?
C15 C14 C13 119.7(2) . . ?
C15 C14 H14 120.1 . . ?
C13 C14 H14 120.1 . . ?
C18 C17 C16 120.3(2) . . ?
C18 C17 H17 119.9 . . ?
C16 C17 H17 119.9 . . ?
C16 C15 C14 119.9(2) . . ?
C16 C15 H15 120.0 . . ?
C14 C15 H15 120.0 . . ?
C15 C16 C17 120.3(2) . . ?
C15 C16 H16 119.8 . . ?
C17 C16 H16 119.8 . . ?
C17 C18 C13 119.5(2) . . ?
C17 C18 H18 120.2 . . ?
C13 C18 H18 120.2 . . ?
C24 C19 C20 120.2(2) . . ?
C24 C19 P1 119.00(18) . . ?
C20 C19 P1 120.7(2) . . ?
C21 C20 C19 119.4(3) . . ?
C21 C20 H20 120.3 . . ?
C19 C20 H20 120.3 . . ?
C20 C21 C22 120.0(2) . . ?
C20 C21 H21 120.0 . . ?
C22 C21 H21 120.0 . . ?
C23 C22 C21 120.5(2) . . ?
C23 C22 H22 119.7 . . ?
C21 C22 H22 119.7 . . ?
C24 C23 C22 119.9(3) . . ?
C24 C23 H23 120.0 . . ?
C22 C23 H23 120.0 . . ?
C23 C24 C19 120.0(2) . . ?
C23 C24 H24 120.0 . . ?
C19 C24 H24 120.0 . . ?
N2A_4 N3_4 B1_1 120.7(7) . . ?
N2_4 N3_4 B1_1 114.6(3) . . ?
N1_4 N2_4 N3_4 176.2(4) . . ?
N1A_4 N2A_4 N3_4 168.1(14) . . ?
C2_1 C1_1 C1_2 127.7(2) . . ?
C2_1 C1_1 B1_1 107.54(19) . . ?
C1_2 C1_1 B1_1 124.5(2) . . ?
N3_4 B1_1 N3_3 103.6(2) . . ?
N3_4 B1_1 C4_1 112.19(19) . . ?
N3_3 B1_1 C4_1 114.20(19) . . ?
N3_4 B1_1 C1_1 112.33(19) . . ?
N3_3 B1_1 C1_1 113.95(18) . . ?
C4_1 B1_1 C1_1 101.0(2) . . ?
C1_1 C2_1 C7_2 128.4(2) . . ?
C1_1 C2_1 C3_1 111.7(2) . . ?
C7_2 C2_1 C3_1 119.6(2) . . ?
C4_1 C3_1 C13_2 126.3(2) . . ?
C4_1 C3_1 C2_1 111.1(2) . . ?
C13_2 C3_1 C2_1 122.36(19) . . ?
C3_1 C4_1 C19_2 126.8(2) . . ?
C3_1 C4_1 B1_1 108.00(19) . . ?
C19_2 C4_1 B1_1 125.2(2) . . ?
C2_2 C1_2 C6_2 116.1(2) . . ?
C2_2 C1_2 C1_1 118.83(19) . . ?
C6_2 C1_2 C1_1 125.0(2) . . ?
C3_2 C2_2 C1_2 122.1(2) . . ?
C3_2 C2_2 H2_2 119.0 . . ?
C1_2 C2_2 H2_2 119.0 . . ?
C4_2 C3_2 C2_2 120.0(2) . . ?
C4_2 C3_2 H3_2 120.0 . . ?
C2_2 C3_2 H3_2 120.0 . . ?
C5_2 C4_2 C3_2 119.2(2) . . ?
C5_2 C4_2 H4_2 120.4 . . ?
C3_2 C4_2 H4_2 120.4 . . ?
C4_2 C5_2 C6_2 120.7(2) . . ?
C4_2 C5_2 H5_2 119.6 . . ?
C6_2 C5_2 H5_2 119.6 . . ?
C5_2 C6_2 C1_2 121.9(2) . . ?
C5_2 C6_2 H6_2 119.1 . . ?
C1_2 C6_2 H6_2 119.1 . . ?
C8_2 C7_2 C12_2 118.0(2) . . ?
C8_2 C7_2 C2_1 118.59(19) . . ?
C12_2 C7_2 C2_1 123.3(2) . . ?
C9_2 C8_2 C7_2 121.4(2) . . ?
C9_2 C8_2 H8_2 119.3 . . ?
C7_2 C8_2 H8_2 119.3 . . ?
C10_2 C9_2 C8_2 119.6(2) . . ?
C10_2 C9_2 H9_2 120.2 . . ?
C8_2 C9_2 H9_2 120.2 . . ?
C11_2 C10_2 C9_2 119.9(2) . . ?
C11_2 C10_2 H10_2 120.1 . . ?
C9_2 C10_2 H10_2 120.1 . . ?
C10_2 C11_2 C12_2 120.4(2) . . ?
C10_2 C11_2 H11_2 119.8 . . ?
C12_2 C11_2 H11_2 119.8 . . ?
C11_2 C12_2 C7_2 120.6(2) . . ?
C11_2 C12_2 H12_2 119.7 . . ?
C7_2 C12_2 H12_2 119.7 . . ?
C14_2 C13_2 C18_2 118.4(2) . . ?
C14_2 C13_2 C3_1 123.1(2) . . ?
C18_2 C13_2 C3_1 118.4(2) . . ?
C15_2 C14_2 C13_2 120.8(2) . . ?
C15_2 C14_2 H14_2 119.6 . . ?
C13_2 C14_2 H14_2 119.6 . . ?
C14_2 C15_2 C16_2 119.9(3) . . ?
C14_2 C15_2 H15_2 120.1 . . ?
C16_2 C15_2 H15_2 120.1 . . ?
C17_2 C16_2 C15_2 119.9(2) . . ?
C17_2 C16_2 H16_2 120.0 . . ?
C15_2 C16_2 H16_2 120.0 . . ?
C16_2 C17_2 C18_2 120.1(2) . . ?
C16_2 C17_2 H17_2 120.0 . . ?
C18_2 C17_2 H17_2 120.0 . . ?
C17_2 C18_2 C13_2 120.8(2) . . ?
C17_2 C18_2 H18_2 119.6 . . ?
C13_2 C18_2 H18_2 119.6 . . ?
C20_2 C19_2 C24_2 117.3(2) . . ?
C20_2 C19_2 C4_1 123.3(2) . . ?
C24_2 C19_2 C4_1 119.1(2) . . ?
C21_2 C20_2 C19_2 121.3(2) . . ?
C21_2 C20_2 H20_2 119.3 . . ?
C19_2 C20_2 H20_2 119.3 . . ?
C22_2 C21_2 C20_2 120.4(2) . . ?
C22_2 C21_2 H21_2 119.8 . . ?
C20_2 C21_2 H21_2 119.8 . . ?
C23_2 C22_2 C21_2 119.3(2) . . ?
C23_2 C22_2 H22_2 120.3 . . ?
C21_2 C22_2 H22_2 120.3 . . ?
C22_2 C23_2 C24_2 120.8(2) . . ?
C22_2 C23_2 H23_2 119.6 . . ?
C24_2 C23_2 H23_2 119.6 . . ?
C23_2 C24_2 C19_2 120.8(2) . . ?
C23_2 C24_2 H24_2 119.6 . . ?
C19_2 C24_2 H24_2 119.6 . . ?
N1_3 N2_3 N3_3 175.6(3) . . ?
N2_3 N3_3 B1_1 118.0(2) . . ?

loop_
_geom_bond_atom_site_label_1
_geom_bond_atom_site_label_2
_geom_bond_distance
_geom_bond_site_symmetry_2
_geom_bond_publ_flag
P1 C19 1.794(2) . ?
P1 C7 1.794(2) . ?
P1 C1 1.795(2) . ?
P1 C13 1.796(3) . ?
C1 C6 1.390(3) . ?
C1 C2 1.394(3) . ?
C4 C3 1.382(4) . ?
C4 C5 1.388(4) . ?
C4 H4 0.9500 . ?
C3 C2 1.383(3) . ?
C3 H3 0.9500 . ?
C2 H2 0.9500 . ?
C5 C6 1.384(3) . ?
C5 H5 0.9500 . ?
C6 H6 0.9500 . ?
C7 C8 1.396(4) . ?
C7 C12 1.397(3) . ?
C8 C9 1.386(3) . ?
C8 H8 0.9500 . ?
C9 C10 1.397(4) . ?
C9 H9 0.9500 . ?
C10 C11 1.385(4) . ?
C10 H10 0.9500 . ?
C11 C12 1.383(3) . ?
C11 H11 0.9500 . ?
C12 H12 0.9500 . ?
C13 C14 1.390(3) . ?
C13 C18 1.401(3) . ?
C14 C15 1.388(4) . ?
C14 H14 0.9500 . ?
C17 C18 1.374(4) . ?
C17 C16 1.392(4) . ?
C17 H17 0.9500 . ?
C15 C16 1.381(4) . ?
C15 H15 0.9500 . ?
C16 H16 0.9500 . ?
C18 H18 0.9500 . ?
C19 C24 1.390(4) . ?
C19 C20 1.402(3) . ?
C20 C21 1.388(4) . ?
C20 H20 0.9500 . ?
C21 C22 1.389(4) . ?
C21 H21 0.9500 . ?
C22 C23 1.387(4) . ?
C22 H22 0.9500 . ?
C23 C24 1.384(4) . ?
C23 H23 0.9500 . ?
C24 H24 0.9500 . ?
N3_4 N2A_4 1.222(3) . ?
N3_4 N2_4 1.223(3) . ?
N3_4 B1_1 1.566(3) . ?
N1_4 N2_4 1.153(4) . ?
N1A_4 N2A_4 1.153(4) . ?
C1_1 C2_1 1.359(3) . ?
C1_1 C1_2 1.470(3) . ?
C1_1 B1_1 1.631(3) . ?
B1_1 N3_3 1.576(3) . ?
B1_1 C4_1 1.616(4) . ?
C2_1 C7_2 1.484(3) . ?
C2_1 C3_1 1.505(3) . ?
C3_1 C4_1 1.362(3) . ?
C3_1 C13_2 1.491(3) . ?
C4_1 C19_2 1.475(3) . ?
C1_2 C2_2 1.407(3) . ?
C1_2 C6_2 1.408(3) . ?
C2_2 C3_2 1.392(3) . ?
C2_2 H2_2 0.9500 . ?
C3_2 C4_2 1.390(3) . ?
C3_2 H3_2 0.9500 . ?
C4_2 C5_2 1.381(4) . ?
C4_2 H4_2 0.9500 . ?
C5_2 C6_2 1.384(3) . ?
C5_2 H5_2 0.9500 . ?
C6_2 H6_2 0.9500 . ?
C7_2 C8_2 1.395(3) . ?
C7_2 C12_2 1.398(3) . ?
C8_2 C9_2 1.388(3) . ?
C8_2 H8_2 0.9500 . ?
C9_2 C10_2 1.386(3) . ?
C9_2 H9_2 0.9500 . ?
C10_2 C11_2 1.383(3) . ?
C10_2 H10_2 0.9500 . ?
C11_2 C12_2 1.389(3) . ?
C11_2 H11_2 0.9500 . ?
C12_2 H12_2 0.9500 . ?
C13_2 C14_2 1.391(4) . ?
C13_2 C18_2 1.399(3) . ?
C14_2 C15_2 1.388(4) . ?
C14_2 H14_2 0.9500 . ?
C15_2 C16_2 1.394(4) . ?
C15_2 H15_2 0.9500 . ?
C16_2 C17_2 1.378(4) . ?
C16_2 H16_2 0.9500 . ?
C17_2 C18_2 1.387(4) . ?
C17_2 H17_2 0.9500 . ?
C18_2 H18_2 0.9500 . ?
C19_2 C20_2 1.400(3) . ?
C19_2 C24_2 1.408(3) . ?
C20_2 C21_2 1.386(3) . ?
C20_2 H20_2 0.9500 . ?
C21_2 C22_2 1.385(4) . ?
C21_2 H21_2 0.9500 . ?
C22_2 C23_2 1.379(4) . ?
C22_2 H22_2 0.9500 . ?
C23_2 C24_2 1.388(3) . ?
C23_2 H23_2 0.9500 . ?
C24_2 H24_2 0.9500 . ?
N1_3 N2_3 1.144(3) . ?
N2_3 N3_3 1.208(3) . ?
